data_7232319
loop_
_publ_author_name
'Freese, Tyll'
'Namyslo, Jan C.'
'Nieger, Martin'
'Schmidt, Andreas'

_publ_section_title
;
 Sulfur, mercury, and boron adducts of sydnone imine derived anionic
 N-heterocyclic carbenes
;
_journal_issue 9
_journal_name_full 'RSC Advances'
_journal_page_first 4781
_journal_paper_doi 10.1039/C9RA00294D
_journal_volume 9
_journal_year 2019
_chemical_formula_moiety 'C32 H24 Hg N6 O6 S2'
_chemical_formula_sum 'C32 H24 Hg N6 O6 S2'
_chemical_formula_weight 853.28
_chemical_name_systematic
;
bis((6-(benzoyl)-3-(2-methoxyphenyl)-sydnone imine-4-yl)thio)mercury(II) 
;
_space_group_crystal_system triclinic
_space_group_IT_number 2
_space_group_name_Hall '-P 1'
_space_group_name_H-M_alt 'P -1'
_symmetry_space_group_name_Hall '-P 1'
_symmetry_space_group_name_H-M 'P -1'
_atom_sites_solution_hydrogens difmap
_atom_sites_solution_primary dual
_atom_sites_solution_secondary difmap
_audit_creation_method SHELXL-2014/7
_audit_update_record
;
2019-01-07 deposited with the CCDC.
2019-02-01 downloaded from the CCDC.
;
_cell_angle_alpha 77.613(4)
_cell_angle_beta 86.366(4)
_cell_angle_gamma 70.249(4)
_cell_formula_units_Z 2
_cell_length_a 8.5954(11)
_cell_length_b 11.3147(14)
_cell_length_c 17.4308(19)
_cell_measurement_reflns_used 9918
_cell_measurement_temperature 123(2)
_cell_measurement_theta_max 27.5
_cell_measurement_theta_min 2.3
_cell_volume 1558.3(3)
_computing_cell_refinement APEX3
_computing_data_collection APEX3
_computing_data_reduction SAINT
_computing_publication_material publCIF
_computing_structure_refinement 'SHELXL-2014/7 (Sheldrick, 2014)'
_computing_structure_solution SHELXT
_diffrn_ambient_temperature 123(2)
_diffrn_measured_fraction_theta_full 0.999
_diffrn_measured_fraction_theta_max 0.997
_diffrn_measurement_device_type 'Bruker D8 VENTURE with PhotonII CPAD detector'
_diffrn_measurement_method 'rotation in \f and \w, 1\%, shutterless'
_diffrn_radiation_type MoK\a
_diffrn_radiation_wavelength 0.71073
_diffrn_reflns_av_R_equivalents 0.0311
_diffrn_reflns_av_unetI/netI 0.0215
_diffrn_reflns_Laue_measured_fraction_full 0.999
_diffrn_reflns_Laue_measured_fraction_max 0.997
_diffrn_reflns_limit_h_max 11
_diffrn_reflns_limit_h_min -11
_diffrn_reflns_limit_k_max 14
_diffrn_reflns_limit_k_min -14
_diffrn_reflns_limit_l_max 22
_diffrn_reflns_limit_l_min -22
_diffrn_reflns_number 38298
_diffrn_reflns_point_group_measured_fraction_full 0.999
_diffrn_reflns_point_group_measured_fraction_max 0.997
_diffrn_reflns_theta_full 25.242
_diffrn_reflns_theta_max 27.513
_diffrn_reflns_theta_min 2.393
_diffrn_source 'INCOATEC microfocus sealed tube'
_exptl_absorpt_coefficient_mu 5.129
_exptl_absorpt_correction_T_max 0.7456
_exptl_absorpt_correction_T_min 0.6069
_exptl_absorpt_correction_type multi-scan
_exptl_absorpt_process_details 'SADABS (Sheldrick, 2014)'
_exptl_crystal_colour yellow
_exptl_crystal_density_diffrn 1.819
_exptl_crystal_description blocks
_exptl_crystal_F_000 836
_exptl_crystal_size_max 0.160
_exptl_crystal_size_mid 0.100
_exptl_crystal_size_min 0.040
_refine_diff_density_max 0.707
_refine_diff_density_min -0.674
_refine_diff_density_rms 0.071
_refine_ls_extinction_coef 0.00111(14)
_refine_ls_extinction_expression Fc^*^=kFc[1+0.001xFc^2^\l^3^/sin(2\q)]^-1/4^
_refine_ls_extinction_method 'SHELXL-2014/7 (Sheldrick 2014)'
_refine_ls_goodness_of_fit_ref 1.080
_refine_ls_hydrogen_treatment constr
_refine_ls_matrix_type full
_refine_ls_number_parameters 427
_refine_ls_number_reflns 7157
_refine_ls_number_restraints 0
_refine_ls_restrained_S_all 1.080
_refine_ls_R_factor_all 0.0205
_refine_ls_R_factor_gt 0.0175
_refine_ls_shift/su_max 0.005
_refine_ls_shift/su_mean 0.000
_refine_ls_structure_factor_coef Fsqd
_refine_ls_weighting_details 'w=1/[\s^2^(Fo^2^)+(0.0094P)^2^+1.3275P] where P=(Fo^2^+2Fc^2^)/3'
_refine_ls_weighting_scheme calc
_refine_ls_wR_factor_gt 0.0359
_refine_ls_wR_factor_ref 0.0374
_reflns_Friedel_coverage 0.000
_reflns_number_gt 6733
_reflns_number_total 7157
_reflns_threshold_expression 'I > 2\s(I)'
_cod_data_source_file c9ra00294d2.cif
_cod_data_source_block schm130__compound_28a
_cod_database_code 7232319
_shelx_shelxl_version_number 2014/7
_shelx_space_group_comment
;
The symmetry employed for this shelxl refinement is uniquely defined
by the following loop, which should always be used as a source of
symmetry information in preference to the above space-group names.
They are only intended as comments.
;
_shelx_estimated_absorpt_t_min 0.494
_shelx_estimated_absorpt_t_max 0.821

loop_
_space_group_symop_operation_xyz
'x, y, z'
'-x, -y, -z'

loop_
_atom_site_label
_atom_site_type_symbol
_atom_site_fract_x
_atom_site_fract_y
_atom_site_fract_z
_atom_site_U_iso_or_equiv
_atom_site_adp_type
_atom_site_occupancy
_atom_site_site_symmetry_order
_atom_site_calc_flag
_atom_site_refinement_flags_posn
_atom_site_refinement_flags_adp
Hg1 Hg 0.67183(2) 0.54114(2) 0.64410(2) 0.02331(4) Uani 1 1 d . .
S1 S 0.91000(6) 0.39202(5) 0.71842(3) 0.02259(11) Uani 1 1 d . .
O1 O 0.59612(17) 0.33488(14) 0.88166(8) 0.0200(3) Uani 1 1 d . .
N2 N 0.7436(2) 0.25937(17) 0.92062(10) 0.0212(4) Uani 1 1 d . .
N3 N 0.8571(2) 0.27247(16) 0.86749(10) 0.0172(3) Uani 1 1 d . .
C4 C 0.7967(2) 0.35090(19) 0.79793(11) 0.0169(4) Uani 1 1 d . .
C5 C 0.6245(2) 0.38943(19) 0.80713(11) 0.0164(4) Uani 1 1 d . .
N6 N 0.5116(2) 0.45893(16) 0.75243(10) 0.0180(3) Uani 1 1 d . .
C7 C 0.3472(2) 0.51305(18) 0.77106(12) 0.0172(4) Uani 1 1 d . .
O7 O 0.29345(18) 0.51209(15) 0.83783(8) 0.0232(3) Uani 1 1 d . .
C8 C 0.2355(2) 0.57735(19) 0.70096(12) 0.0175(4) Uani 1 1 d . .
C9 C 0.1032(2) 0.6892(2) 0.70385(13) 0.0207(4) Uani 1 1 d . .
H9 H 0.0879 0.7253 0.7494 0.025 Uiso 1 1 calc R U
C10 C -0.0058(3) 0.7482(2) 0.64115(14) 0.0256(5) Uani 1 1 d . .
H10 H -0.0930 0.8260 0.6431 0.031 Uiso 1 1 calc R U
C11 C 0.0117(3) 0.6944(2) 0.57570(14) 0.0311(5) Uani 1 1 d . .
H11 H -0.0644 0.7340 0.5330 0.037 Uiso 1 1 calc R U
C12 C 0.1414(3) 0.5821(3) 0.57292(15) 0.0389(6) Uani 1 1 d . .
H12 H 0.1531 0.5439 0.5284 0.047 Uiso 1 1 calc R U
C13 C 0.2542(3) 0.5249(2) 0.63463(13) 0.0289(5) Uani 1 1 d . .
H13 H 0.3446 0.4494 0.6314 0.035 Uiso 1 1 calc R U
C14 C 1.0288(2) 0.2017(2) 0.88696(11) 0.0177(4) Uani 1 1 d . .
C15 C 1.1358(3) 0.2692(2) 0.88735(13) 0.0243(4) Uani 1 1 d . .
H15 H 1.0960 0.3604 0.8771 0.029 Uiso 1 1 calc R U
C16 C 1.3023(3) 0.2020(2) 0.90297(14) 0.0289(5) Uani 1 1 d . .
H16 H 1.3777 0.2466 0.9044 0.035 Uiso 1 1 calc R U
C17 C 1.3573(3) 0.0695(2) 0.91643(13) 0.0261(5) Uani 1 1 d . .
H17 H 1.4716 0.0237 0.9261 0.031 Uiso 1 1 calc R U
C18 C 1.2499(3) 0.0019(2) 0.91616(12) 0.0224(4) Uani 1 1 d . .
H18 H 1.2905 -0.0892 0.9258 0.027 Uiso 1 1 calc R U
C19 C 1.0821(2) 0.0680(2) 0.90167(11) 0.0175(4) Uani 1 1 d . .
O20 O 0.96520(18) 0.01249(14) 0.90073(9) 0.0224(3) Uani 1 1 d . .
C21 C 1.0203(3) -0.1232(2) 0.90237(13) 0.0243(4) Uani 1 1 d . .
H21A H 1.0933 -0.1418 0.8578 0.036 Uiso 1 1 calc R U
H21B H 0.9245 -0.1503 0.8989 0.036 Uiso 1 1 calc R U
H21C H 1.0807 -0.1700 0.9515 0.036 Uiso 1 1 calc R U
S31 S 0.56410(8) 0.64108(5) 0.51422(3) 0.03154(14) Uani 1 1 d . .
O31 O 0.28538(17) 0.92852(13) 0.60275(8) 0.0198(3) Uani 1 1 d . .
N32 N 0.2328(2) 0.97167(17) 0.52487(10) 0.0217(4) Uani 1 1 d . .
N33 N 0.3280(2) 0.87866(15) 0.49031(10) 0.0158(3) Uani 1 1 d . .
C34 C 0.4365(2) 0.78049(19) 0.53884(11) 0.0171(4) Uani 1 1 d . .
C35 C 0.4121(2) 0.81524(18) 0.61211(12) 0.0158(4) Uani 1 1 d . .
N36 N 0.4999(2) 0.75212(16) 0.67691(10) 0.0178(3) Uani 1 1 d . .
C37 C 0.4453(2) 0.78093(19) 0.74910(12) 0.0180(4) Uani 1 1 d . .
O37 O 0.30956(18) 0.85713(14) 0.76061(8) 0.0236(3) Uani 1 1 d . .
C38 C 0.5648(2) 0.70838(19) 0.81545(12) 0.0176(4) Uani 1 1 d . .
C39 C 0.7347(3) 0.6793(2) 0.80512(13) 0.0219(4) Uani 1 1 d . .
H39 H 0.7765 0.7030 0.7545 0.026 Uiso 1 1 calc R U
C40 C 0.8437(3) 0.6158(2) 0.86798(13) 0.0262(5) Uani 1 1 d . .
H40 H 0.9593 0.5974 0.8606 0.031 Uiso 1 1 calc R U
C41 C 0.7827(3) 0.5795(2) 0.94152(13) 0.0269(5) Uani 1 1 d . .
H41 H 0.8567 0.5357 0.9846 0.032 Uiso 1 1 calc R U
C42 C 0.6138(3) 0.6070(2) 0.95244(13) 0.0243(5) Uani 1 1 d . .
H42 H 0.5725 0.5810 1.0028 0.029 Uiso 1 1 calc R U
C43 C 0.5055(3) 0.6724(2) 0.88995(12) 0.0198(4) Uani 1 1 d . .
H43 H 0.3898 0.6929 0.8979 0.024 Uiso 1 1 calc R U
C44 C 0.3037(2) 0.89203(18) 0.40763(11) 0.0168(4) Uani 1 1 d . .
C45 C 0.1479(3) 0.9129(2) 0.37956(13) 0.0223(4) Uani 1 1 d . .
H45 H 0.0576 0.9175 0.4145 0.027 Uiso 1 1 calc R U
C46 C 0.1251(3) 0.9269(2) 0.29962(14) 0.0280(5) Uani 1 1 d . .
H46 H 0.0184 0.9425 0.2792 0.034 Uiso 1 1 calc R U
C47 C 0.2582(3) 0.9180(2) 0.24977(13) 0.0291(5) Uani 1 1 d . .
H47 H 0.2424 0.9263 0.1952 0.035 Uiso 1 1 calc R U
C48 C 0.4147(3) 0.8973(2) 0.27797(12) 0.0246(5) Uani 1 1 d . .
H48 H 0.5049 0.8910 0.2428 0.029 Uiso 1 1 calc R U
C49 C 0.4393(2) 0.88584(19) 0.35772(12) 0.0179(4) Uani 1 1 d . .
O50 O 0.58381(17) 0.87183(15) 0.39094(8) 0.0225(3) Uani 1 1 d . .
C51 C 0.7302(3) 0.8324(2) 0.34526(14) 0.0252(5) Uani 1 1 d . .
H51A H 0.7331 0.7569 0.3255 0.038 Uiso 1 1 calc R U
H51B H 0.8281 0.8110 0.3782 0.038 Uiso 1 1 calc R U
H51C H 0.7294 0.9024 0.3009 0.038 Uiso 1 1 calc R U

loop_
_atom_site_aniso_label
_atom_site_aniso_U_11
_atom_site_aniso_U_22
_atom_site_aniso_U_33
_atom_site_aniso_U_23
_atom_site_aniso_U_13
_atom_site_aniso_U_12
Hg1 0.02347(5) 0.02021(5) 0.01601(5) 0.00108(3) 0.00284(3) 0.00244(3)
S1 0.0161(2) 0.0235(3) 0.0201(2) 0.0024(2) 0.00492(19) -0.0012(2)
O1 0.0146(7) 0.0230(7) 0.0176(7) 0.0024(6) 0.0001(5) -0.0044(6)
N2 0.0140(8) 0.0252(9) 0.0188(8) 0.0031(7) -0.0004(7) -0.0039(7)
N3 0.0152(8) 0.0184(8) 0.0161(8) -0.0005(7) 0.0000(6) -0.0052(7)
C4 0.0171(9) 0.0151(9) 0.0159(9) -0.0006(7) 0.0002(7) -0.0036(7)
C5 0.0176(9) 0.0165(9) 0.0146(9) -0.0021(7) 0.0022(7) -0.0060(8)
N6 0.0157(8) 0.0181(8) 0.0174(8) -0.0016(7) -0.0003(6) -0.0031(7)
C7 0.0169(9) 0.0138(9) 0.0205(10) -0.0029(8) 0.0007(8) -0.0049(7)
O7 0.0186(7) 0.0300(8) 0.0190(7) -0.0045(6) 0.0038(6) -0.0065(6)
C8 0.0158(9) 0.0167(9) 0.0186(9) -0.0021(8) 0.0006(7) -0.0048(8)
C9 0.0169(10) 0.0181(10) 0.0262(11) -0.0064(8) 0.0034(8) -0.0042(8)
C10 0.0189(10) 0.0181(10) 0.0336(12) 0.0006(9) 0.0019(9) -0.0019(8)
C11 0.0210(11) 0.0383(14) 0.0240(11) 0.0009(10) -0.0037(9) -0.0010(10)
C12 0.0315(13) 0.0507(16) 0.0249(12) -0.0151(12) -0.0058(10) 0.0044(12)
C13 0.0227(11) 0.0312(12) 0.0259(11) -0.0113(10) -0.0025(9) 0.0038(9)
C14 0.0137(9) 0.0221(10) 0.0155(9) -0.0017(8) -0.0019(7) -0.0045(8)
C15 0.0227(11) 0.0254(11) 0.0259(11) -0.0027(9) -0.0001(9) -0.0108(9)
C16 0.0213(11) 0.0379(13) 0.0310(12) -0.0027(10) -0.0018(9) -0.0167(10)
C17 0.0151(10) 0.0372(13) 0.0224(11) -0.0025(10) -0.0026(8) -0.0058(9)
C18 0.0192(10) 0.0254(11) 0.0182(10) -0.0024(8) -0.0031(8) -0.0027(8)
C19 0.0176(9) 0.0225(10) 0.0123(9) -0.0020(8) -0.0011(7) -0.0070(8)
O20 0.0187(7) 0.0198(7) 0.0293(8) -0.0050(6) -0.0037(6) -0.0065(6)
C21 0.0271(11) 0.0194(10) 0.0255(11) -0.0034(9) -0.0016(9) -0.0070(9)
S31 0.0430(3) 0.0210(3) 0.0143(2) -0.0046(2) 0.0004(2) 0.0109(2)
O31 0.0213(7) 0.0172(7) 0.0166(7) -0.0044(6) -0.0007(6) 0.0000(6)
N32 0.0222(9) 0.0204(9) 0.0177(8) -0.0051(7) -0.0008(7) 0.0000(7)
N33 0.0143(8) 0.0145(8) 0.0171(8) -0.0030(6) 0.0014(6) -0.0033(6)
C34 0.0175(9) 0.0144(9) 0.0160(9) -0.0016(7) 0.0011(7) -0.0021(8)
C35 0.0142(9) 0.0119(9) 0.0196(9) -0.0039(7) 0.0037(7) -0.0024(7)
N36 0.0183(8) 0.0180(8) 0.0151(8) -0.0030(7) 0.0020(6) -0.0042(7)
C37 0.0196(10) 0.0177(10) 0.0178(9) -0.0044(8) 0.0027(8) -0.0078(8)
O37 0.0208(7) 0.0246(8) 0.0197(7) -0.0059(6) 0.0033(6) 0.0002(6)
C38 0.0189(10) 0.0168(9) 0.0181(9) -0.0072(8) 0.0005(8) -0.0053(8)
C39 0.0204(10) 0.0253(11) 0.0206(10) -0.0069(9) 0.0038(8) -0.0078(9)
C40 0.0175(10) 0.0330(12) 0.0292(12) -0.0106(10) -0.0013(9) -0.0069(9)
C41 0.0253(11) 0.0302(12) 0.0228(11) -0.0073(9) -0.0061(9) -0.0041(9)
C42 0.0272(11) 0.0270(11) 0.0174(10) -0.0050(9) 0.0018(8) -0.0072(9)
C43 0.0192(10) 0.0206(10) 0.0200(10) -0.0074(8) 0.0026(8) -0.0057(8)
C44 0.0180(9) 0.0150(9) 0.0158(9) -0.0019(7) -0.0015(7) -0.0039(8)
C45 0.0191(10) 0.0200(10) 0.0269(11) -0.0039(9) -0.0015(8) -0.0056(8)
C46 0.0253(11) 0.0288(12) 0.0296(12) -0.0032(10) -0.0107(9) -0.0084(9)
C47 0.0361(13) 0.0321(12) 0.0199(10) -0.0040(9) -0.0081(9) -0.0116(10)
C48 0.0281(11) 0.0285(11) 0.0165(10) -0.0033(9) 0.0015(8) -0.0096(9)
C49 0.0182(10) 0.0165(9) 0.0176(9) -0.0015(8) -0.0015(8) -0.0050(8)
O50 0.0159(7) 0.0322(8) 0.0195(7) -0.0035(6) 0.0012(6) -0.0093(6)
C51 0.0171(10) 0.0265(11) 0.0315(12) -0.0075(9) 0.0062(9) -0.0065(9)

loop_
_atom_type_symbol
_atom_type_description
_atom_type_scat_dispersion_real
_atom_type_scat_dispersion_imag
_atom_type_scat_source
C C 0.0033 0.0016 'International Tables Vol C Tables 4.2.6.8 and 6.1.1.4'
H H 0.0000 0.0000 'International Tables Vol C Tables 4.2.6.8 and 6.1.1.4'
N N 0.0061 0.0033 'International Tables Vol C Tables 4.2.6.8 and 6.1.1.4'
O O 0.0106 0.0060 'International Tables Vol C Tables 4.2.6.8 and 6.1.1.4'
S S 0.1246 0.1234 'International Tables Vol C Tables 4.2.6.8 and 6.1.1.4'
Hg Hg -2.3894 9.2266 'International Tables Vol C Tables 4.2.6.8 and 6.1.1.4'

loop_
_geom_angle_atom_site_label_1
_geom_angle_atom_site_label_2
_geom_angle_atom_site_label_3
_geom_angle
S31 Hg1 S1 144.170(19)
S31 Hg1 N6 123.82(4)
S1 Hg1 N6 84.90(4)
S31 Hg1 N36 84.09(4)
S1 Hg1 N36 124.38(4)
N6 Hg1 N36 81.91(5)
C4 S1 Hg1 94.02(7)
C5 O1 N2 110.87(14)
N3 N2 O1 103.26(15)
N2 N3 C4 114.91(16)
N2 N3 C14 118.79(16)
C4 N3 C14 126.28(17)
N3 C4 C5 104.18(17)
N3 C4 S1 126.57(15)
C5 C4 S1 129.24(15)
N6 C5 O1 126.52(18)
N6 C5 C4 126.62(18)
O1 C5 C4 106.74(17)
C5 N6 C7 121.66(17)
C5 N6 Hg1 103.82(12)
C7 N6 Hg1 128.55(13)
O7 C7 N6 125.00(19)
O7 C7 C8 121.10(18)
N6 C7 C8 113.89(17)
C13 C8 C9 118.84(19)
C13 C8 C7 121.75(18)
C9 C8 C7 119.31(18)
C10 C9 C8 120.7(2)
C10 C9 H9 119.7
C8 C9 H9 119.7
C11 C10 C9 120.3(2)
C11 C10 H10 119.9
C9 C10 H10 119.9
C10 C11 C12 119.3(2)
C10 C11 H11 120.3
C12 C11 H11 120.3
C11 C12 C13 120.5(2)
C11 C12 H12 119.7
C13 C12 H12 119.7
C8 C13 C12 120.3(2)
C8 C13 H13 119.9
C12 C13 H13 119.9
C15 C14 C19 122.34(19)
C15 C14 N3 118.66(18)
C19 C14 N3 118.95(18)
C14 C15 C16 119.1(2)
C14 C15 H15 120.5
C16 C15 H15 120.5
C17 C16 C15 119.2(2)
C17 C16 H16 120.4
C15 C16 H16 120.4
C16 C17 C18 121.7(2)
C16 C17 H17 119.2
C18 C17 H17 119.2
C17 C18 C19 119.7(2)
C17 C18 H18 120.1
C19 C18 H18 120.1
O20 C19 C18 125.10(19)
O20 C19 C14 116.95(17)
C18 C19 C14 117.95(19)
C19 O20 C21 117.71(16)
O20 C21 H21A 109.5
O20 C21 H21B 109.5
H21A C21 H21B 109.5
O20 C21 H21C 109.5
H21A C21 H21C 109.5
H21B C21 H21C 109.5
C34 S31 Hg1 95.39(7)
C35 O31 N32 110.86(14)
N33 N32 O31 103.16(15)
N32 N33 C34 114.55(16)
N32 N33 C44 117.86(16)
C34 N33 C44 127.59(16)
N33 C34 C35 104.83(16)
N33 C34 S31 125.85(15)
C35 C34 S31 129.20(15)
N36 C35 O31 126.99(17)
N36 C35 C34 126.46(17)
O31 C35 C34 106.50(16)
C35 N36 C37 121.05(17)
C35 N36 Hg1 103.85(12)
C37 N36 Hg1 129.37(13)
O37 C37 N36 124.61(19)
O37 C37 C38 120.94(18)
N36 C37 C38 114.44(17)
C39 C38 C43 118.92(19)
C39 C38 C37 121.46(18)
C43 C38 C37 119.59(18)
C40 C39 C38 120.7(2)
C40 C39 H39 119.6
C38 C39 H39 119.6
C41 C40 C39 119.6(2)
C41 C40 H40 120.2
C39 C40 H40 120.2
C40 C41 C42 120.2(2)
C40 C41 H41 119.9
C42 C41 H41 119.9
C43 C42 C41 120.0(2)
C43 C42 H42 120.0
C41 C42 H42 120.0
C42 C43 C38 120.5(2)
C42 C43 H43 119.7
C38 C43 H43 119.7
C45 C44 C49 122.02(19)
C45 C44 N33 119.44(18)
C49 C44 N33 118.53(17)
C44 C45 C46 119.1(2)
C44 C45 H45 120.5
C46 C45 H45 120.5
C47 C46 C45 119.7(2)
C47 C46 H46 120.2
C45 C46 H46 120.2
C46 C47 C48 121.2(2)
C46 C47 H47 119.4
C48 C47 H47 119.4
C47 C48 C49 119.9(2)
C47 C48 H48 120.0
C49 C48 H48 120.0
O50 C49 C48 124.97(19)
O50 C49 C44 117.01(17)
C48 C49 C44 118.01(19)
C49 O50 C51 116.78(16)
O50 C51 H51A 109.5
O50 C51 H51B 109.5
H51A C51 H51B 109.5
O50 C51 H51C 109.5
H51A C51 H51C 109.5
H51B C51 H51C 109.5

loop_
_geom_bond_atom_site_label_1
_geom_bond_atom_site_label_2
_geom_bond_distance
Hg1 S31 2.3919(6)
Hg1 S1 2.4042(6)
Hg1 N6 2.4717(17)
Hg1 N36 2.5107(17)
S1 C4 1.716(2)
O1 C5 1.359(2)
O1 N2 1.388(2)
N2 N3 1.325(2)
N3 C4 1.354(3)
N3 C14 1.443(2)
C4 C5 1.404(3)
C5 N6 1.322(3)
N6 C7 1.385(2)
C7 O7 1.224(2)
C7 C8 1.497(3)
C8 C13 1.386(3)
C8 C9 1.394(3)
C9 C10 1.383(3)
C9 H9 0.9500
C10 C11 1.382(3)
C10 H10 0.9500
C11 C12 1.386(3)
C11 H11 0.9500
C12 C13 1.388(3)
C12 H12 0.9500
C13 H13 0.9500
C14 C15 1.381(3)
C14 C19 1.395(3)
C15 C16 1.388(3)
C15 H15 0.9500
C16 C17 1.382(3)
C16 H16 0.9500
C17 C18 1.385(3)
C17 H17 0.9500
C18 C19 1.393(3)
C18 H18 0.9500
C19 O20 1.355(2)
O20 C21 1.440(2)
C21 H21A 0.9800
C21 H21B 0.9800
C21 H21C 0.9800
S31 C34 1.714(2)
O31 C35 1.359(2)
O31 N32 1.389(2)
N32 N33 1.329(2)
N33 C34 1.348(2)
N33 C44 1.438(2)
C34 C35 1.398(3)
C35 N36 1.324(3)
N36 C37 1.381(2)
C37 O37 1.228(2)
C37 C38 1.497(3)
C38 C39 1.393(3)
C38 C43 1.393(3)
C39 C40 1.390(3)
C39 H39 0.9500
C40 C41 1.386(3)
C40 H40 0.9500
C41 C42 1.388(3)
C41 H41 0.9500
C42 C43 1.385(3)
C42 H42 0.9500
C43 H43 0.9500
C44 C45 1.381(3)
C44 C49 1.401(3)
C45 C46 1.387(3)
C45 H45 0.9500
C46 C47 1.381(3)
C46 H46 0.9500
C47 C48 1.388(3)
C47 H47 0.9500
C48 C49 1.391(3)
C48 H48 0.9500
C49 O50 1.350(2)
O50 C51 1.436(2)
C51 H51A 0.9800
C51 H51B 0.9800
C51 H51C 0.9800

loop_
_geom_hbond_atom_site_label_D
_geom_hbond_atom_site_label_H
_geom_hbond_atom_site_label_A
_geom_hbond_distance_DH
_geom_hbond_distance_HA
_geom_hbond_distance_DA
_geom_hbond_angle_DHA
_geom_hbond_site_symmetry_A
C21 H21A O37 0.98 2.43 3.379(3) 162.2 1_645
C21 H21C N2 0.98 2.59 3.557(3) 170.1 2_757
C45 H45 N32 0.95 2.65 3.542(3) 155.9 2_576
C51 H51C O37 0.98 2.62 3.514(3) 152.5 2_676

loop_
_geom_torsion_atom_site_label_1
_geom_torsion_atom_site_label_2
_geom_torsion_atom_site_label_3
_geom_torsion_atom_site_label_4
_geom_torsion
S31 Hg1 S1 C4 -152.98(7)
N6 Hg1 S1 C4 -6.78(8)
N36 Hg1 S1 C4 69.78(9)
C5 O1 N2 N3 0.6(2)
O1 N2 N3 C4 0.8(2)
O1 N2 N3 C14 -177.59(16)
N2 N3 C4 C5 -1.8(2)
C14 N3 C4 C5 176.48(18)
N2 N3 C4 S1 177.82(15)
C14 N3 C4 S1 -3.9(3)
Hg1 S1 C4 N3 -175.17(18)
Hg1 S1 C4 C5 4.3(2)
N2 O1 C5 N6 174.66(19)
N2 O1 C5 C4 -1.6(2)
N3 C4 C5 N6 -174.31(19)
S1 C4 C5 N6 6.1(3)
N3 C4 C5 O1 2.0(2)
S1 C4 C5 O1 -177.60(15)
O1 C5 N6 C7 17.6(3)
C4 C5 N6 C7 -166.86(19)
O1 C5 N6 Hg1 172.50(17)
C4 C5 N6 Hg1 -11.9(2)
S31 Hg1 N6 C5 167.44(11)
S1 Hg1 N6 C5 10.52(12)
N36 Hg1 N6 C5 -115.30(13)
S31 Hg1 N6 C7 -40.02(18)
S1 Hg1 N6 C7 163.06(16)
N36 Hg1 N6 C7 37.24(16)
C5 N6 C7 O7 6.6(3)
Hg1 N6 C7 O7 -141.66(17)
C5 N6 C7 C8 -174.34(18)
Hg1 N6 C7 C8 37.4(2)
O7 C7 C8 C13 -141.0(2)
N6 C7 C8 C13 39.9(3)
O7 C7 C8 C9 35.4(3)
N6 C7 C8 C9 -143.73(19)
C13 C8 C9 C10 -1.1(3)
C7 C8 C9 C10 -177.59(19)
C8 C9 C10 C11 2.2(3)
C9 C10 C11 C12 -1.2(4)
C10 C11 C12 C13 -0.9(4)
C9 C8 C13 C12 -1.0(4)
C7 C8 C13 C12 175.4(2)
C11 C12 C13 C8 2.0(4)
N2 N3 C14 C15 -118.6(2)
C4 N3 C14 C15 63.2(3)
N2 N3 C14 C19 63.9(3)
C4 N3 C14 C19 -114.3(2)
C19 C14 C15 C16 -0.1(3)
N3 C14 C15 C16 -177.49(19)
C14 C15 C16 C17 1.1(3)
C15 C16 C17 C18 -1.2(3)
C16 C17 C18 C19 0.3(3)
C17 C18 C19 O20 -179.25(19)
C17 C18 C19 C14 0.7(3)
C15 C14 C19 O20 179.12(18)
N3 C14 C19 O20 -3.4(3)
C15 C14 C19 C18 -0.8(3)
N3 C14 C19 C18 176.60(17)
C18 C19 O20 C21 -10.4(3)
C14 C19 O20 C21 169.64(18)
S1 Hg1 S31 C34 -149.63(7)
N6 Hg1 S31 C34 72.21(9)
N36 Hg1 S31 C34 -3.91(8)
C35 O31 N32 N33 2.1(2)
O31 N32 N33 C34 -0.2(2)
O31 N32 N33 C44 179.03(16)
N32 N33 C34 C35 -1.8(2)
C44 N33 C34 C35 179.15(18)
N32 N33 C34 S31 174.50(15)
C44 N33 C34 S31 -4.6(3)
Hg1 S31 C34 N33 -175.31(17)
Hg1 S31 C34 C35 0.0(2)
N32 O31 C35 N36 174.45(19)
N32 O31 C35 C34 -3.2(2)
N33 C34 C35 N36 -174.75(19)
S31 C34 C35 N36 9.2(3)
N33 C34 C35 O31 2.9(2)
S31 C34 C35 O31 -173.14(16)
O31 C35 N36 C37 15.8(3)
C34 C35 N36 C37 -167.0(2)
O31 C35 N36 Hg1 171.41(17)
C34 C35 N36 Hg1 -11.4(2)
S31 Hg1 N36 C35 8.19(12)
S1 Hg1 N36 C35 164.64(11)
N6 Hg1 N36 C35 -117.26(13)
S31 Hg1 N36 C37 161.00(17)
S1 Hg1 N36 C37 -42.55(18)
N6 Hg1 N36 C37 35.55(17)
C35 N36 C37 O37 6.1(3)
Hg1 N36 C37 O37 -142.70(17)
C35 N36 C37 C38 -175.31(18)
Hg1 N36 C37 C38 35.9(2)
O37 C37 C38 C39 -144.9(2)
N36 C37 C38 C39 36.4(3)
O37 C37 C38 C43 33.0(3)
N36 C37 C38 C43 -145.63(19)
C43 C38 C39 C40 -0.3(3)
C37 C38 C39 C40 177.69(19)
C38 C39 C40 C41 0.9(3)
C39 C40 C41 C42 -0.4(3)
C40 C41 C42 C43 -0.9(3)
C41 C42 C43 C38 1.5(3)
C39 C38 C43 C42 -1.0(3)
C37 C38 C43 C42 -178.97(19)
N32 N33 C44 C45 -54.4(3)
C34 N33 C44 C45 124.7(2)
N32 N33 C44 C49 124.4(2)
C34 N33 C44 C49 -56.5(3)
C49 C44 C45 C46 0.6(3)
N33 C44 C45 C46 179.39(19)
C44 C45 C46 C47 0.9(3)
C45 C46 C47 C48 -1.1(4)
C46 C47 C48 C49 -0.4(4)
C47 C48 C49 O50 -176.6(2)
C47 C48 C49 C44 1.8(3)
C45 C44 C49 O50 176.61(19)
N33 C44 C49 O50 -2.2(3)
C45 C44 C49 C48 -2.0(3)
N33 C44 C49 C48 179.23(18)
C48 C49 O50 C51 -17.2(3)
C44 C49 O50 C51 164.29(18)
